data_4032919
loop_
_publ_author_name
'Chen, Daoliang'
'Yuan, Dafei'
'Zhang, Cheng'
'Wu, Hao'
'Zhang, Jianyun'
'Li, Baolin'
'Zhu, Xiaozhang'

_publ_section_title
;
 Ullmann-Type Intramolecular C-O Reaction Toward Thieno[3,2-b]furan
 Derivatives with up to Six Fused Rings.
;
_journal_issue 20
_journal_name_full 'The Journal of organic chemistry'
_journal_page_first 10920
_journal_page_last 10927
_journal_paper_doi 10.1021/acs.joc.7b01745
_journal_volume 82
_journal_year 2017
_chemical_formula_moiety 'C14 H8 O S'
_chemical_formula_sum 'C14 H8 O S'
_chemical_formula_weight 224.26
_space_group_crystal_system monoclinic
_space_group_IT_number 15
_space_group_name_Hall '-C 2yc'
_space_group_name_H-M_alt 'C 1 2/c 1'
_symmetry_space_group_name_Hall '-C 2yc'
_symmetry_space_group_name_H-M 'C 1 2/c 1'
_atom_sites_solution_hydrogens geom
_atom_sites_solution_primary direct
_audit_creation_date 2015-09-21
_audit_creation_method
;
Olex2 1.2
(compiled 2015.01.26 svn.r3150 for OlexSys, GUI svn.r4998)
;
_cell_angle_alpha 90
_cell_angle_beta 100.810(8)
_cell_angle_gamma 90
_cell_formula_units_Z 8
_cell_length_a 23.815(14)
_cell_length_b 5.267(3)
_cell_length_c 16.247(9)
_cell_measurement_reflns_used 3079
_cell_measurement_temperature 173.1500
_cell_measurement_theta_max 27.4838
_cell_measurement_theta_min 2.8075
_cell_volume 2002(2)
_computing_cell_refinement 'CrystalClear (Rigaku Inc., 2007)'
_computing_data_collection 'CrystalClear (Rigaku Inc., 2007)'
_computing_data_reduction 'CrystalClear (Rigaku Inc., 2007)'
_computing_molecular_graphics 'Olex2 (Dolomanov et al., 2009)'
_computing_publication_material 'CIFTAB (Sheldrick, 2013)'
_computing_structure_refinement 'SHELXL (Sheldrick, 2014)'
_computing_structure_solution
;
'SHELXT (Sheldrick, 2014)'

;
_diffrn_ambient_temperature 173.1500
_diffrn_detector_area_resol_mean 28.5714
_diffrn_measured_fraction_theta_full 0.971
_diffrn_measured_fraction_theta_max 0.967
_diffrn_measurement_details
;
scan:
    Number of images: 360
               Slice: -110.0000 - 70.0000
         Image width: 0.5000
            Exp time: 3.0000
       Rotation axis: Omega
               Omega: 0.0000
                 Chi: 45.0000
                 Phi: 180.0000
                 XTD: 45.0776
              2theta: -20.1833
scan:
    Number of images: 328
               Slice: -110.0000 - 54.0000
         Image width: 0.5000
            Exp time: 3.0000
       Rotation axis: Omega
               Omega: 0.0000
                 Chi: 45.0000
                 Phi: 0.0000
                 XTD: 45.0776
              2theta: -20.1833
;
_diffrn_measurement_device
;
Saturn724+ (2x2 bin mode)
;
_diffrn_measurement_device_details
;
AFC10: Fixed Chi 2 circle
;
_diffrn_measurement_device_type 'Saturn724+ CCD'
_diffrn_measurement_method '\w scans at fixed \c = 45\%'
_diffrn_orient_matrix_type d*Trek
_diffrn_orient_matrix_UB_11 0.0059
_diffrn_orient_matrix_UB_12 0.0413
_diffrn_orient_matrix_UB_13 -0.0095
_diffrn_orient_matrix_UB_21 0.0048
_diffrn_orient_matrix_UB_22 0.0420
_diffrn_orient_matrix_UB_23 0.1851
_diffrn_orient_matrix_UB_31 0.0626
_diffrn_orient_matrix_UB_32 0.0027
_diffrn_orient_matrix_UB_33 -0.0022
_diffrn_radiation_detector CCD
_diffrn_radiation_monochromator 'Graphite Monochromator'
_diffrn_radiation_type MoK\a
_diffrn_radiation_wavelength 0.71073
_diffrn_reflns_av_R_equivalents 0.0299
_diffrn_reflns_av_unetI/netI 0.0248
_diffrn_reflns_Laue_measured_fraction_full 0.971
_diffrn_reflns_Laue_measured_fraction_max 0.967
_diffrn_reflns_limit_h_max 30
_diffrn_reflns_limit_h_min -30
_diffrn_reflns_limit_k_max 6
_diffrn_reflns_limit_k_min -6
_diffrn_reflns_limit_l_max 20
_diffrn_reflns_limit_l_min -20
_diffrn_reflns_number 6561
_diffrn_reflns_point_group_measured_fraction_full 0.971
_diffrn_reflns_point_group_measured_fraction_max 0.967
_diffrn_reflns_theta_full 26.000
_diffrn_reflns_theta_max 27.517
_diffrn_reflns_theta_min 3.350
_diffrn_source 'Sealed Tube'
_diffrn_source_current 30.0000
_diffrn_source_power 1.5000
_diffrn_source_voltage 50.0000
_exptl_absorpt_coefficient_mu 0.292
_exptl_absorpt_correction_T_max 1.0000
_exptl_absorpt_correction_T_min 0.71599
_exptl_absorpt_correction_type multi-scan
_exptl_absorpt_process_details 'CrystalClear (Rigaku Inc., 2007)'
_exptl_crystal_colour Colorless
_exptl_crystal_density_diffrn 1.488
_exptl_crystal_description block
_exptl_crystal_F_000 928
_exptl_crystal_size_max 0.75
_exptl_crystal_size_mid 0.28
_exptl_crystal_size_min 0.28
_refine_diff_density_max 0.280
_refine_diff_density_min -0.426
_refine_diff_density_rms 0.054
_refine_ls_extinction_method none
_refine_ls_goodness_of_fit_ref 1.114
_refine_ls_hydrogen_treatment constr
_refine_ls_matrix_type full
_refine_ls_number_parameters 145
_refine_ls_number_reflns 2229
_refine_ls_number_restraints 0
_refine_ls_restrained_S_all 1.114
_refine_ls_R_factor_all 0.0455
_refine_ls_R_factor_gt 0.0440
_refine_ls_shift/su_max 0.001
_refine_ls_shift/su_mean 0.000
_refine_ls_structure_factor_coef Fsqd
_refine_ls_weighting_details 'w=1/[\s^2^(Fo^2^)+(0.0450P)^2^+2.4308P] where P=(Fo^2^+2Fc^2^)/3'
_refine_ls_weighting_scheme calc
_refine_ls_wR_factor_gt 0.1050
_refine_ls_wR_factor_ref 0.1065
_reflns_Friedel_coverage 0.000
_reflns_number_gt 2167
_reflns_number_total 2229
_reflns_threshold_expression 'I > 2\s(I)'
_cod_data_source_file jo7b01745_si_002.cif
_cod_data_source_block sa4350_cmpd4a
_cod_depositor_comments 'Adding full bibliography for 4032919--4032922.cif.'
_cod_database_code 4032919
_shelx_space_group_comment
;
The symmetry employed for this shelxl refinement is uniquely defined
by the following loop, which should always be used as a source of
symmetry information in preference to the above space-group names.
They are only intended as comments.
;
_diffrn_number_total 2479
_olex2_refinement_description
;
1. Fixed Uiso
 At 1.2 times of:
  All C(H) groups
2.a Aromatic/amide H refined with riding coordinates:
 C2(H2), C3(H3), C4(H4), C5(H5), C11(H11), C12(H12), C13(H13), C14(H14)
;
_shelx_shelxl_version_number 2014/7
_olex2_submission_special_instructions 'No special instructions were received'

loop_
_space_group_symop_operation_xyz
'x, y, z'
'-x, y, -z+1/2'
'x+1/2, y+1/2, z'
'-x+1/2, y+1/2, -z+1/2'
'-x, -y, -z'
'x, -y, z-1/2'
'-x+1/2, -y+1/2, -z'
'x+1/2, -y+1/2, z-1/2'

loop_
_atom_site_label
_atom_site_type_symbol
_atom_site_fract_x
_atom_site_fract_y
_atom_site_fract_z
_atom_site_U_iso_or_equiv
_atom_site_adp_type
_atom_site_occupancy
_atom_site_site_symmetry_order
_atom_site_calc_flag
_atom_site_refinement_flags_posn
S1 S 0.28187(2) 0.79389(8) 0.41329(3) 0.02701(15) Uani 1 1 d .
O1 O 0.43954(5) 0.6807(2) 0.50751(7) 0.0279(3) Uani 1 1 d .
C1 C 0.32425(7) 1.0079(3) 0.36856(10) 0.0258(3) Uani 1 1 d .
C2 C 0.30409(7) 1.1937(3) 0.30961(11) 0.0293(4) Uani 1 1 d .
H2 H 0.2651 1.2126 0.2894 0.035 Uiso 1 1 calc R
C3 C 0.34328(8) 1.3497(4) 0.28172(11) 0.0319(4) Uani 1 1 d .
H3 H 0.3305 1.4741 0.2420 0.038 Uiso 1 1 calc R
C4 C 0.40196(8) 1.3231(3) 0.31232(11) 0.0324(4) Uani 1 1 d .
H4 H 0.4275 1.4293 0.2922 0.039 Uiso 1 1 calc R
C5 C 0.42254(7) 1.1429(3) 0.37165(11) 0.0292(4) Uani 1 1 d .
H5 H 0.4615 1.1288 0.3924 0.035 Uiso 1 1 calc R
C6 C 0.38356(7) 0.9806(3) 0.40025(10) 0.0251(3) Uani 1 1 d .
C7 C 0.39084(6) 0.7816(3) 0.46013(10) 0.0249(3) Uani 1 1 d .
C8 C 0.34249(7) 0.6643(3) 0.47389(10) 0.0249(3) Uani 1 1 d .
C9 C 0.35971(6) 0.4701(3) 0.53531(10) 0.0249(3) Uani 1 1 d .
C10 C 0.41974(7) 0.4904(3) 0.55335(10) 0.0267(3) Uani 1 1 d .
C11 C 0.45424(8) 0.3337(4) 0.60944(11) 0.0329(4) Uani 1 1 d .
H11 H 0.4938 0.3498 0.6201 0.040 Uiso 1 1 calc R
C12 C 0.42697(8) 0.1513(4) 0.64905(12) 0.0347(4) Uani 1 1 d .
H12 H 0.4487 0.0436 0.6879 0.042 Uiso 1 1 calc R
C13 C 0.36756(8) 0.1251(4) 0.63211(11) 0.0336(4) Uani 1 1 d .
H13 H 0.3506 -0.0004 0.6594 0.040 Uiso 1 1 calc R
C14 C 0.33346(7) 0.2825(3) 0.57539(11) 0.0286(4) Uani 1 1 d .
H14 H 0.2939 0.2636 0.5643 0.034 Uiso 1 1 calc R

loop_
_atom_site_aniso_label
_atom_site_aniso_U_11
_atom_site_aniso_U_22
_atom_site_aniso_U_33
_atom_site_aniso_U_23
_atom_site_aniso_U_13
_atom_site_aniso_U_12
S1 0.0194(2) 0.0307(3) 0.0305(2) 0.00114(16) 0.00344(15) 0.00106(14)
O1 0.0195(5) 0.0305(6) 0.0328(6) 0.0032(5) 0.0025(4) 0.0019(4)
C1 0.0237(7) 0.0276(8) 0.0261(8) -0.0035(7) 0.0048(6) 0.0012(6)
C2 0.0279(8) 0.0309(9) 0.0279(8) -0.0013(7) 0.0020(6) 0.0030(6)
C3 0.0381(9) 0.0276(9) 0.0292(8) 0.0001(7) 0.0047(7) 0.0029(7)
C4 0.0357(9) 0.0305(9) 0.0325(9) -0.0035(7) 0.0100(7) -0.0044(7)
C5 0.0254(8) 0.0308(9) 0.0318(8) -0.0026(7) 0.0067(6) -0.0011(6)
C6 0.0240(7) 0.0255(8) 0.0263(7) -0.0044(6) 0.0059(6) 0.0003(6)
C7 0.0189(7) 0.0289(8) 0.0266(8) -0.0027(6) 0.0032(6) 0.0026(6)
C8 0.0210(7) 0.0278(8) 0.0258(8) -0.0038(6) 0.0039(6) 0.0021(6)
C9 0.0234(7) 0.0264(8) 0.0253(7) -0.0035(6) 0.0054(6) 0.0029(6)
C10 0.0260(8) 0.0275(8) 0.0269(8) -0.0019(7) 0.0054(6) 0.0012(6)
C11 0.0271(8) 0.0367(10) 0.0334(9) -0.0002(8) 0.0017(7) 0.0058(7)
C12 0.0364(9) 0.0342(9) 0.0327(9) 0.0037(8) 0.0042(7) 0.0086(7)
C13 0.0385(9) 0.0302(9) 0.0343(9) 0.0031(8) 0.0120(7) 0.0031(7)
C14 0.0265(8) 0.0288(9) 0.0316(9) -0.0031(7) 0.0083(6) 0.0008(6)

loop_
_atom_type_symbol
_atom_type_description
_atom_type_scat_dispersion_real
_atom_type_scat_dispersion_imag
_atom_type_scat_source
C C 0.0033 0.0016 'International Tables Vol C Tables 4.2.6.8 and 6.1.1.4'
H H 0.0000 0.0000 'International Tables Vol C Tables 4.2.6.8 and 6.1.1.4'
O O 0.0106 0.0060 'International Tables Vol C Tables 4.2.6.8 and 6.1.1.4'
S S 0.1246 0.1234 'International Tables Vol C Tables 4.2.6.8 and 6.1.1.4'

loop_
_geom_angle_atom_site_label_1
_geom_angle_atom_site_label_2
_geom_angle_atom_site_label_3
_geom_angle
C8 S1 C1 90.34(9)
C7 O1 C10 104.18(13)
C2 C1 S1 125.81(13)
C2 C1 C6 120.90(15)
C6 C1 S1 113.28(13)
C1 C2 H2 120.8
C3 C2 C1 118.50(16)
C3 C2 H2 120.8
C2 C3 H3 119.5
C2 C3 C4 120.99(17)
C4 C3 H3 119.5
C3 C4 H4 119.4
C5 C4 C3 121.22(17)
C5 C4 H4 119.4
C4 C5 H5 120.6
C4 C5 C6 118.78(16)
C6 C5 H5 120.6
C1 C6 C7 108.01(14)
C5 C6 C1 119.61(16)
C5 C6 C7 132.36(15)
O1 C7 C6 130.70(14)
C8 C7 O1 112.56(15)
C8 C7 C6 116.73(14)
C7 C8 S1 111.65(13)
C7 C8 C9 107.32(14)
C9 C8 S1 141.04(13)
C10 C9 C8 103.73(14)
C14 C9 C8 137.36(15)
C14 C9 C10 118.90(15)
O1 C10 C9 112.21(14)
C11 C10 O1 124.61(15)
C11 C10 C9 123.17(16)
C10 C11 H11 121.7
C10 C11 C12 116.66(17)
C12 C11 H11 121.7
C11 C12 H12 119.2
C11 C12 C13 121.56(17)
C13 C12 H12 119.2
C12 C13 H13 119.4
C14 C13 C12 121.22(18)
C14 C13 H13 119.4
C9 C14 H14 120.8
C13 C14 C9 118.48(16)
C13 C14 H14 120.8

loop_
_geom_bond_atom_site_label_1
_geom_bond_atom_site_label_2
_geom_bond_distance
S1 C1 1.7586(18)
S1 C8 1.7282(18)
O1 C7 1.3729(19)
O1 C10 1.383(2)
C1 C2 1.390(2)
C1 C6 1.417(2)
C2 H2 0.9300
C2 C3 1.382(3)
C3 H3 0.9300
C3 C4 1.400(3)
C4 H4 0.9300
C4 C5 1.376(3)
C5 H5 0.9300
C5 C6 1.403(2)
C6 C7 1.419(2)
C7 C8 1.362(2)
C8 C9 1.434(2)
C9 C10 1.409(2)
C9 C14 1.394(2)
C10 C11 1.381(2)
C11 H11 0.9300
C11 C12 1.384(3)
C12 H12 0.9300
C12 C13 1.396(3)
C13 H13 0.9300
C13 C14 1.384(3)
C14 H14 0.9300

loop_
_geom_torsion_atom_site_label_1
_geom_torsion_atom_site_label_2
_geom_torsion_atom_site_label_3
_geom_torsion_atom_site_label_4
_geom_torsion
S1 C1 C2 C3 178.97(13)
S1 C1 C6 C5 -178.55(12)
S1 C1 C6 C7 0.25(17)
S1 C8 C9 C10 179.89(16)
S1 C8 C9 C14 1.6(3)
O1 C7 C8 S1 -179.79(11)
O1 C7 C8 C9 0.17(19)
O1 C10 C11 C12 -179.25(16)
C1 S1 C8 C7 0.55(13)
C1 S1 C8 C9 -179.4(2)
C1 C2 C3 C4 -0.4(3)
C1 C6 C7 O1 179.28(16)
C1 C6 C7 C8 0.2(2)
C2 C1 C6 C5 -0.1(2)
C2 C1 C6 C7 178.65(15)
C2 C3 C4 C5 -0.6(3)
C3 C4 C5 C6 1.2(3)
C4 C5 C6 C1 -0.9(2)
C4 C5 C6 C7 -179.32(17)
C5 C6 C7 O1 -2.1(3)
C5 C6 C7 C8 178.77(17)
C6 C1 C2 C3 0.8(2)
C6 C7 C8 S1 -0.53(19)
C6 C7 C8 C9 179.43(14)
C7 O1 C10 C9 0.18(18)
C7 O1 C10 C11 179.08(16)
C7 C8 C9 C10 -0.05(18)
C7 C8 C9 C14 -178.37(19)
C8 S1 C1 C2 -178.77(15)
C8 S1 C1 C6 -0.46(13)
C8 C9 C10 O1 -0.09(18)
C8 C9 C10 C11 -179.01(16)
C8 C9 C14 C13 178.78(18)
C9 C10 C11 C12 -0.5(3)
C10 O1 C7 C6 -179.34(17)
C10 O1 C7 C8 -0.22(18)
C10 C9 C14 C13 0.6(2)
C10 C11 C12 C13 0.9(3)
C11 C12 C13 C14 -0.6(3)
C12 C13 C14 C9 -0.2(3)
C14 C9 C10 O1 178.61(13)
C14 C9 C10 C11 -0.3(3)
